data_8105461
loop_
_publ_author_name
'Yeo, Chien Ing'
'Tiekink, Edward R.T.'

_publ_section_title
;
 Crystal structure of
 (\m2-1,1&#x2032;-bis(diphenylphosphino)ferrocene-P,P&#x2032;)-bis[(Z)-O-isopropyl
 N-(4-chlorophenyl)thiocarbamato-S]-di-gold(I) acetonitrile di-solvate,
 C54H50Au2Cl2FeN2O2P2S2&#x22C5;2(C2H3N)
;
_journal_issue 6
_journal_name_full 'Zeitschrift f\"ur Kristallographie - New Crystal Structures'
_journal_page_first 1343
_journal_page_last 1345
_journal_paper_doi 10.1515/ncrs-2020-0308
_journal_volume 235
_journal_year 2020
_chemical_formula_moiety 'C54 H50 Au2 Cl2 Fe N2 O2 P2 S2, 2(C2 H3 N)'
_chemical_formula_sum 'C58 H56 Au2 Cl2 Fe N4 O2 P2 S2'
_chemical_formula_weight 1487.81
_space_group_crystal_system triclinic
_space_group_IT_number 2
_space_group_name_Hall '-P 1'
_space_group_name_H-M_alt 'P -1'
_atom_sites_solution_hydrogens geom
_atom_sites_solution_primary direct
_atom_sites_solution_secondary difmap
_audit_creation_method SHELXL-2018/3
_cell_angle_alpha 65.764(3)
_cell_angle_beta 78.311(2)
_cell_angle_gamma 80.090(3)
_cell_formula_units_Z 1
_cell_length_a 8.5422(3)
_cell_length_b 13.2143(4)
_cell_length_c 14.0226(4)
_cell_measurement_reflns_used 15366
_cell_measurement_temperature 100(2)
_cell_measurement_theta_max 30.3139
_cell_measurement_theta_min 2.9940
_cell_volume 1406.39(8)
_computing_cell_refinement 'CrysAlis PRO [1]'
_computing_data_collection 'CrysAlis PRO [1]'
_computing_data_reduction 'CrysAlis PRO [1]'
_computing_molecular_graphics 'ORTEP-3 for Windows [4]'
_computing_publication_material 'SHELXL-2018/3 [3]'
_computing_structure_refinement 'SHELXL-2018/3 [3]'
_computing_structure_solution 'SHELXL-97 [2]'
_diffrn_ambient_temperature 100(2)
_diffrn_detector_area_resol_mean 10.4041
_diffrn_measured_fraction_theta_full 0.999
_diffrn_measured_fraction_theta_max 0.999
_diffrn_measurement_device_type 'Agilent Technologies SuperNova Dual diffractometer with Atlas detector'
_diffrn_measurement_method '\w scan'
_diffrn_radiation_monochromator Mirror
_diffrn_radiation_source 'SuperNova (Mo) X-ray Source'
_diffrn_radiation_type MoK\a
_diffrn_radiation_wavelength 0.71073
_diffrn_reflns_av_R_equivalents 0.0587
_diffrn_reflns_av_unetI/netI 0.0391
_diffrn_reflns_Laue_measured_fraction_full 0.999
_diffrn_reflns_Laue_measured_fraction_max 0.999
_diffrn_reflns_limit_h_max 11
_diffrn_reflns_limit_h_min -11
_diffrn_reflns_limit_k_max 17
_diffrn_reflns_limit_k_min -17
_diffrn_reflns_limit_l_max 18
_diffrn_reflns_limit_l_min -18
_diffrn_reflns_number 32730
_diffrn_reflns_point_group_measured_fraction_full 0.999
_diffrn_reflns_point_group_measured_fraction_max 0.999
_diffrn_reflns_theta_full 27.499
_diffrn_reflns_theta_max 27.499
_diffrn_reflns_theta_min 3.000
_exptl_absorpt_coefficient_mu 5.729
_exptl_absorpt_correction_T_max 1.00000
_exptl_absorpt_correction_T_min 0.35883
_exptl_absorpt_correction_type multi-scan
_exptl_absorpt_process_details 'CrysAlis PRO [1]'
_exptl_crystal_colour yellow
_exptl_crystal_density_diffrn 1.757
_exptl_crystal_description plate
_exptl_crystal_F_000 728
_exptl_crystal_size_max 0.260
_exptl_crystal_size_mid 0.170
_exptl_crystal_size_min 0.040
_refine_diff_density_max 1.149
_refine_diff_density_min -1.015
_refine_diff_density_rms 0.110
_refine_ls_extinction_coef .
_refine_ls_extinction_method none
_refine_ls_goodness_of_fit_ref 1.041
_refine_ls_hydrogen_treatment constr
_refine_ls_matrix_type full
_refine_ls_number_parameters 334
_refine_ls_number_reflns 6449
_refine_ls_number_restraints 0
_refine_ls_restrained_S_all 1.041
_refine_ls_R_factor_all 0.0241
_refine_ls_R_factor_gt 0.0213
_refine_ls_shift/su_max 0.002
_refine_ls_shift/su_mean 0.000
_refine_ls_structure_factor_coef Fsqd
_refine_ls_weighting_details 'w=1/[\s^2^(Fo^2^)+(0.0174P)^2^+0.3128P] where P=(Fo^2^+2Fc^2^)/3'
_refine_ls_weighting_scheme calc
_refine_ls_wR_factor_gt 0.0461
_refine_ls_wR_factor_ref 0.0477
_reflns_Friedel_coverage 0.000
_reflns_Friedel_fraction_full .
_reflns_Friedel_fraction_max .
_reflns_number_gt 6051
_reflns_number_total 6449
_reflns_threshold_expression 'I > 2\s(I)'
_cod_data_source_file suppl_ncrs-2020-0308_suppl.cif
_cod_data_source_block shelx
_cod_database_code 8105461
_shelx_shelxl_version_number 2018/3
_shelx_space_group_comment
;
The symmetry employed for this shelxl refinement is uniquely defined
by the following loop, which should always be used as a source of
symmetry information in preference to the above space-group names.
They are only intended as comments.
;
_shelx_estimated_absorpt_t_min 0.317
_shelx_estimated_absorpt_t_max 0.803

loop_
_space_group_symop_operation_xyz
'x, y, z'
'-x, -y, -z'

loop_
_atom_site_label
_atom_site_type_symbol
_atom_site_fract_x
_atom_site_fract_y
_atom_site_fract_z
_atom_site_U_iso_or_equiv
_atom_site_adp_type
_atom_site_occupancy
_atom_site_site_symmetry_order
_atom_site_calc_flag
_atom_site_refinement_flags_posn
_atom_site_refinement_flags_adp
_atom_site_refinement_flags_occupancy
_atom_site_disorder_assembly
_atom_site_disorder_group
Au Au 0.63437(2) 0.01557(2) 0.79829(2) 0.01259(4) Uani 1 1 d . . . . .
Fe Fe 1.000000 0.000000 1.000000 0.01140(11) Uani 1 2 d S . P . .
Cl1 Cl 0.30531(9) -0.41350(7) 0.51971(6) 0.03149(18) Uani 1 1 d . . . . .
S1 S 0.56705(7) -0.09673(6) 0.72579(5) 0.01631(14) Uani 1 1 d . . . . .
P1 P 0.69419(7) 0.14215(5) 0.85151(5) 0.01115(13) Uani 1 1 d . . . . .
O1 O 0.8815(2) -0.09928(16) 0.67806(14) 0.0185(4) Uani 1 1 d . . . . .
N1 N 0.7767(3) -0.2071(2) 0.62072(18) 0.0196(5) Uani 1 1 d . . . . .
C1 C 0.7534(3) -0.1410(2) 0.6678(2) 0.0167(6) Uani 1 1 d . . . . .
C2 C 0.6508(3) -0.2509(2) 0.6030(2) 0.0175(6) Uani 1 1 d . . . . .
C3 C 0.5600(3) -0.1887(2) 0.5226(2) 0.0193(6) Uani 1 1 d . . . . .
H3 H 0.571185 -0.111362 0.484707 0.023 Uiso 1 1 calc R U . . .
C4 C 0.4526(3) -0.2381(2) 0.4966(2) 0.0193(6) Uani 1 1 d . . . . .
H4 H 0.390654 -0.195181 0.441463 0.023 Uiso 1 1 calc R U . . .
C5 C 0.4377(3) -0.3500(2) 0.5520(2) 0.0200(6) Uani 1 1 d . . . . .
C6 C 0.5270(3) -0.4141(2) 0.6328(2) 0.0225(6) Uani 1 1 d . . . . .
H6 H 0.515209 -0.491324 0.670599 0.027 Uiso 1 1 calc R U . . .
C7 C 0.6335(3) -0.3638(2) 0.6577(2) 0.0203(6) Uani 1 1 d . . . . .
H7 H 0.695383 -0.407050 0.712781 0.024 Uiso 1 1 calc R U . . .
C8 C 1.0411(3) -0.1426(2) 0.6401(2) 0.0208(6) Uani 1 1 d . . . . .
H8 H 1.036905 -0.151679 0.573342 0.025 Uiso 1 1 calc R U . . .
C9 C 1.0896(4) -0.2542(3) 0.7226(3) 0.0301(7) Uani 1 1 d . . . . .
H9A H 1.010962 -0.306160 0.736061 0.045 Uiso 1 1 calc R U . . .
H9B H 1.093678 -0.245513 0.788192 0.045 Uiso 1 1 calc R U . . .
H9C H 1.195837 -0.283438 0.697280 0.045 Uiso 1 1 calc R U . . .
C10 C 1.1511(3) -0.0545(3) 0.6167(2) 0.0241(6) Uani 1 1 d . . . . .
H3A H 1.111529 0.015982 0.563525 0.036 Uiso 1 1 calc R U . . .
H3B H 1.259812 -0.078303 0.589654 0.036 Uiso 1 1 calc R U . . .
H3C H 1.153145 -0.043980 0.681625 0.036 Uiso 1 1 calc R U . . .
C11 C 0.7855(3) 0.0922(2) 0.96937(19) 0.0123(5) Uani 1 1 d . . . . .
C12 C 0.7605(3) -0.0127(2) 1.0558(2) 0.0156(5) Uani 1 1 d . . . . .
H12 H 0.696711 -0.070811 1.058430 0.019 Uiso 1 1 calc R U . . .
C13 C 0.8422(3) -0.0193(2) 1.1371(2) 0.0189(6) Uani 1 1 d . . . . .
H13 H 0.847480 -0.083630 1.206642 0.023 Uiso 1 1 calc R U . . .
C14 C 0.9189(3) 0.0796(2) 1.1017(2) 0.0185(6) Uani 1 1 d . . . . .
H14 H 0.986627 0.097186 1.142312 0.022 Uiso 1 1 calc R U . . .
C15 C 0.8839(3) 0.1491(2) 0.9984(2) 0.0165(5) Uani 1 1 d . . . . .
H15 H 0.921614 0.224289 0.953905 0.020 Uiso 1 1 calc R U . . .
C21 C 0.8292(3) 0.2338(2) 0.74741(19) 0.0127(5) Uani 1 1 d . . . . .
C22 C 0.9218(3) 0.1946(2) 0.6736(2) 0.0160(5) Uani 1 1 d . . . . .
H22 H 0.907810 0.123750 0.676131 0.019 Uiso 1 1 calc R U . . .
C23 C 1.0347(3) 0.2587(2) 0.5961(2) 0.0194(6) Uani 1 1 d . . . . .
H23 H 1.098916 0.231416 0.546289 0.023 Uiso 1 1 calc R U . . .
C24 C 1.0531(3) 0.3626(2) 0.5918(2) 0.0211(6) Uani 1 1 d . . . . .
H24 H 1.131216 0.406174 0.539390 0.025 Uiso 1 1 calc R U . . .
C25 C 0.9581(3) 0.4036(2) 0.6634(2) 0.0195(6) Uani 1 1 d . . . . .
H25 H 0.970266 0.475519 0.659216 0.023 Uiso 1 1 calc R U . . .
C26 C 0.8451(3) 0.3396(2) 0.7415(2) 0.0156(5) Uani 1 1 d . . . . .
H26 H 0.779454 0.367751 0.790232 0.019 Uiso 1 1 calc R U . . .
C31 C 0.5156(3) 0.2303(2) 0.8757(2) 0.0127(5) Uani 1 1 d . . . . .
C32 C 0.4632(3) 0.2343(2) 0.9748(2) 0.0181(6) Uani 1 1 d . . . . .
H32 H 0.526413 0.195654 1.030079 0.022 Uiso 1 1 calc R U . . .
C33 C 0.3183(3) 0.2950(2) 0.9932(2) 0.0227(6) Uani 1 1 d . . . . .
H33 H 0.282174 0.296676 1.061239 0.027 Uiso 1 1 calc R U . . .
C34 C 0.2270(3) 0.3527(2) 0.9127(2) 0.0252(7) Uani 1 1 d . . . . .
H34 H 0.128475 0.394374 0.925154 0.030 Uiso 1 1 calc R U . . .
C35 C 0.2801(3) 0.3494(3) 0.8139(2) 0.0262(7) Uani 1 1 d . . . . .
H35 H 0.217724 0.389728 0.758392 0.031 Uiso 1 1 calc R U . . .
C36 C 0.4225(3) 0.2882(2) 0.7947(2) 0.0196(6) Uani 1 1 d . . . . .
H36 H 0.456788 0.285674 0.726794 0.024 Uiso 1 1 calc R U . . .
N41 N 0.8023(4) 0.4581(3) -0.0728(3) 0.0438(8) Uani 1 1 d . . . . .
C41 C 0.7217(4) 0.4258(3) 0.0054(3) 0.0322(7) Uani 1 1 d . . . . .
C42 C 0.6152(4) 0.3863(3) 0.1074(3) 0.0447(9) Uani 1 1 d . . . . .
H42A H 0.626695 0.304563 0.138649 0.067 Uiso 1 1 calc R U . . .
H42B H 0.503501 0.413410 0.096107 0.067 Uiso 1 1 calc R U . . .
H42C H 0.644434 0.414601 0.155314 0.067 Uiso 1 1 calc R U . . .

loop_
_atom_site_aniso_label
_atom_site_aniso_U_11
_atom_site_aniso_U_22
_atom_site_aniso_U_33
_atom_site_aniso_U_23
_atom_site_aniso_U_13
_atom_site_aniso_U_12
Au 0.01251(5) 0.01404(6) 0.01263(6) -0.00678(4) -0.00052(4) -0.00245(4)
Fe 0.0105(2) 0.0140(3) 0.0095(2) -0.0049(2) -0.00051(18) -0.00068(19)
Cl1 0.0313(4) 0.0315(4) 0.0404(4) -0.0157(4) -0.0148(3) -0.0098(3)
S1 0.0129(3) 0.0210(4) 0.0198(3) -0.0134(3) 0.0006(2) -0.0036(3)
P1 0.0107(3) 0.0119(3) 0.0108(3) -0.0047(3) -0.0004(2) -0.0016(2)
O1 0.0114(8) 0.0259(11) 0.0242(10) -0.0173(9) 0.0023(7) -0.0041(8)
N1 0.0148(11) 0.0266(13) 0.0242(13) -0.0171(11) 0.0002(9) -0.0043(10)
C1 0.0143(12) 0.0209(15) 0.0143(13) -0.0075(11) 0.0015(10) -0.0028(11)
C2 0.0132(12) 0.0236(15) 0.0217(14) -0.0173(12) 0.0047(10) -0.0035(11)
C3 0.0200(13) 0.0144(14) 0.0222(15) -0.0077(12) 0.0020(11) -0.0029(11)
C4 0.0186(13) 0.0236(15) 0.0148(13) -0.0075(12) -0.0014(10) -0.0014(11)
C5 0.0169(13) 0.0258(16) 0.0227(15) -0.0137(13) -0.0021(11) -0.0057(11)
C6 0.0278(15) 0.0185(15) 0.0218(15) -0.0062(12) -0.0048(12) -0.0062(12)
C7 0.0205(13) 0.0236(15) 0.0185(14) -0.0091(12) -0.0035(11) -0.0030(11)
C8 0.0155(13) 0.0292(16) 0.0229(15) -0.0183(13) 0.0023(10) -0.0008(11)
C9 0.0237(15) 0.0344(19) 0.0364(18) -0.0206(15) -0.0043(13) 0.0037(13)
C10 0.0180(13) 0.0332(18) 0.0274(16) -0.0203(14) 0.0057(11) -0.0075(12)
C11 0.0081(11) 0.0157(13) 0.0119(12) -0.0056(10) 0.0004(9) 0.0005(9)
C12 0.0080(11) 0.0190(14) 0.0154(13) -0.0045(11) 0.0017(9) 0.0006(10)
C13 0.0148(12) 0.0275(16) 0.0092(13) -0.0057(12) 0.0013(9) 0.0035(11)
C14 0.0157(13) 0.0265(16) 0.0190(14) -0.0158(12) -0.0041(10) 0.0035(11)
C15 0.0158(12) 0.0166(14) 0.0187(14) -0.0109(11) -0.0018(10) 0.0032(10)
C21 0.0105(11) 0.0156(13) 0.0099(12) -0.0028(10) -0.0023(9) -0.0007(10)
C22 0.0161(12) 0.0161(14) 0.0151(13) -0.0055(11) -0.0012(10) -0.0025(10)
C23 0.0159(13) 0.0273(16) 0.0140(13) -0.0090(12) 0.0010(10) -0.0010(11)
C24 0.0163(13) 0.0270(16) 0.0154(14) -0.0024(12) -0.0002(10) -0.0083(12)
C25 0.0221(14) 0.0187(15) 0.0178(14) -0.0035(12) -0.0063(11) -0.0077(11)
C26 0.0159(12) 0.0188(14) 0.0128(13) -0.0064(11) -0.0035(10) -0.0012(10)
C31 0.0106(11) 0.0099(12) 0.0157(13) -0.0030(10) -0.0011(9) -0.0025(9)
C32 0.0172(13) 0.0184(14) 0.0175(14) -0.0066(12) -0.0005(10) -0.0019(11)
C33 0.0182(13) 0.0271(16) 0.0227(15) -0.0136(13) 0.0026(11) 0.0013(12)
C34 0.0129(13) 0.0257(16) 0.0377(18) -0.0162(14) -0.0012(12) 0.0032(11)
C35 0.0184(14) 0.0247(16) 0.0345(18) -0.0086(14) -0.0119(12) 0.0021(12)
C36 0.0177(13) 0.0213(15) 0.0192(14) -0.0067(12) -0.0056(10) -0.0001(11)
N41 0.0413(17) 0.050(2) 0.049(2) -0.0324(17) -0.0045(15) 0.0044(15)
C41 0.0308(17) 0.0293(18) 0.045(2) -0.0236(17) -0.0133(15) 0.0068(14)
C42 0.0376(19) 0.048(2) 0.040(2) -0.0081(18) -0.0099(16) -0.0012(17)

loop_
_atom_type_symbol
_atom_type_description
_atom_type_scat_dispersion_real
_atom_type_scat_dispersion_imag
_atom_type_scat_source
C C 0.0033 0.0016 'International Tables Vol C Tables 4.2.6.8 and 6.1.1.4'
H H 0.0000 0.0000 'International Tables Vol C Tables 4.2.6.8 and 6.1.1.4'
Au Au -2.0133 8.8022 'International Tables Vol C Tables 4.2.6.8 and 6.1.1.4'
Cl Cl 0.1484 0.1585 'International Tables Vol C Tables 4.2.6.8 and 6.1.1.4'
Fe Fe 0.3463 0.8444 'International Tables Vol C Tables 4.2.6.8 and 6.1.1.4'
N N 0.0061 0.0033 'International Tables Vol C Tables 4.2.6.8 and 6.1.1.4'
O O 0.0106 0.0060 'International Tables Vol C Tables 4.2.6.8 and 6.1.1.4'
P P 0.1023 0.0942 'International Tables Vol C Tables 4.2.6.8 and 6.1.1.4'
S S 0.1246 0.1234 'International Tables Vol C Tables 4.2.6.8 and 6.1.1.4'

loop_
_geom_angle_atom_site_label_1
_geom_angle_atom_site_label_2
_geom_angle_atom_site_label_3
_geom_angle
_geom_angle_site_symmetry_1
_geom_angle_site_symmetry_3
P1 Au S1 173.31(2) . .
C11 Fe C11 180.0 2_757 .
C11 Fe C15 41.05(10) 2_757 2_757
C11 Fe C15 138.95(10) . 2_757
C11 Fe C15 138.95(10) 2_757 .
C11 Fe C15 41.05(10) . .
C15 Fe C15 180.0 2_757 .
C11 Fe C12 41.12(10) 2_757 2_757
C11 Fe C12 138.88(10) . 2_757
C15 Fe C12 68.93(10) 2_757 2_757
C15 Fe C12 111.07(10) . 2_757
C11 Fe C12 138.89(10) 2_757 .
C11 Fe C12 41.12(10) . .
C15 Fe C12 111.07(10) 2_757 .
C15 Fe C12 68.93(10) . .
C12 Fe C12 180.0 2_757 .
C11 Fe C14 68.64(10) 2_757 2_757
C11 Fe C14 111.36(10) . 2_757
C15 Fe C14 40.65(10) 2_757 2_757
C15 Fe C14 139.35(10) . 2_757
C12 Fe C14 68.40(10) 2_757 2_757
C12 Fe C14 111.60(10) . 2_757
C11 Fe C14 111.36(10) 2_757 .
C11 Fe C14 68.64(10) . .
C15 Fe C14 139.35(10) 2_757 .
C15 Fe C14 40.65(10) . .
C12 Fe C14 111.60(10) 2_757 .
C12 Fe C14 68.40(10) . .
C14 Fe C14 180.0 2_757 .
C11 Fe C13 68.44(10) 2_757 2_757
C11 Fe C13 111.56(10) . 2_757
C15 Fe C13 68.29(11) 2_757 2_757
C15 Fe C13 111.71(11) . 2_757
C12 Fe C13 40.43(10) 2_757 2_757
C12 Fe C13 139.57(10) . 2_757
C14 Fe C13 40.41(11) 2_757 2_757
C14 Fe C13 139.59(11) . 2_757
C11 Fe C13 111.56(10) 2_757 .
C11 Fe C13 68.44(10) . .
C15 Fe C13 111.71(11) 2_757 .
C15 Fe C13 68.29(11) . .
C12 Fe C13 139.57(10) 2_757 .
C12 Fe C13 40.43(10) . .
C14 Fe C13 139.59(11) 2_757 .
C14 Fe C13 40.41(11) . .
C13 Fe C13 180.0 2_757 .
C1 S1 Au 103.36(9) . .
C11 P1 C21 106.21(11) . .
C11 P1 C31 104.69(12) . .
C21 P1 C31 106.42(11) . .
C11 P1 Au 118.25(9) . .
C21 P1 Au 109.41(9) . .
C31 P1 Au 111.13(8) . .
C1 O1 C8 116.4(2) . .
C1 N1 C2 123.2(2) . .
N1 C1 O1 119.4(2) . .
N1 C1 S1 126.2(2) . .
O1 C1 S1 114.46(19) . .
C3 C2 C7 119.0(2) . .
C3 C2 N1 121.8(2) . .
C7 C2 N1 118.5(2) . .
C2 C3 C4 120.8(2) . .
C2 C3 H3 119.6 . .
C4 C3 H3 119.6 . .
C5 C4 C3 118.9(3) . .
C5 C4 H4 120.5 . .
C3 C4 H4 120.5 . .
C4 C5 C6 121.4(2) . .
C4 C5 Cl1 119.5(2) . .
C6 C5 Cl1 119.1(2) . .
C7 C6 C5 119.0(3) . .
C7 C6 H6 120.5 . .
C5 C6 H6 120.5 . .
C6 C7 C2 120.8(3) . .
C6 C7 H7 119.6 . .
C2 C7 H7 119.6 . .
O1 C8 C9 109.3(2) . .
O1 C8 C10 105.7(2) . .
C9 C8 C10 113.8(2) . .
O1 C8 H8 109.3 . .
C9 C8 H8 109.3 . .
C10 C8 H8 109.3 . .
C8 C9 H9A 109.5 . .
C8 C9 H9B 109.5 . .
H9A C9 H9B 109.5 . .
C8 C9 H9C 109.5 . .
H9A C9 H9C 109.5 . .
H9B C9 H9C 109.5 . .
C8 C10 H3A 109.5 . .
C8 C10 H3B 109.5 . .
H3A C10 H3B 109.5 . .
C8 C10 H3C 109.5 . .
H3A C10 H3C 109.5 . .
H3B C10 H3C 109.5 . .
C15 C11 C12 107.8(2) . .
C15 C11 P1 128.10(19) . .
C12 C11 P1 124.00(19) . .
C15 C11 Fe 69.64(14) . .
C12 C11 Fe 69.83(14) . .
P1 C11 Fe 129.16(14) . .
C13 C12 C11 107.7(2) . .
C13 C12 Fe 70.28(14) . .
C11 C12 Fe 69.06(13) . .
C13 C12 H12 126.1 . .
C11 C12 H12 126.1 . .
Fe C12 H12 126.1 . .
C12 C13 C14 108.4(2) . .
C12 C13 Fe 69.29(14) . .
C14 C13 Fe 69.43(14) . .
C12 C13 H13 125.8 . .
C14 C13 H13 125.8 . .
Fe C13 H13 125.8 . .
C13 C14 C15 108.3(2) . .
C13 C14 Fe 70.16(15) . .
C15 C14 Fe 69.33(15) . .
C13 C14 H14 125.9 . .
C15 C14 H14 125.9 . .
Fe C14 H14 125.9 . .
C14 C15 C11 107.8(2) . .
C14 C15 Fe 70.02(15) . .
C11 C15 Fe 69.30(15) . .
C14 C15 H15 126.1 . .
C11 C15 H15 126.1 . .
Fe C15 H15 126.1 . .
C22 C21 C26 120.0(2) . .
C22 C21 P1 117.9(2) . .
C26 C21 P1 122.06(19) . .
C23 C22 C21 120.3(3) . .
C23 C22 H22 119.9 . .
C21 C22 H22 119.9 . .
C24 C23 C22 119.7(3) . .
C24 C23 H23 120.2 . .
C22 C23 H23 120.2 . .
C23 C24 C25 120.4(2) . .
C23 C24 H24 119.8 . .
C25 C24 H24 119.8 . .
C24 C25 C26 120.2(3) . .
C24 C25 H25 119.9 . .
C26 C25 H25 119.9 . .
C25 C26 C21 119.4(3) . .
C25 C26 H26 120.3 . .
C21 C26 H26 120.3 . .
C32 C31 C36 119.5(2) . .
C32 C31 P1 121.6(2) . .
C36 C31 P1 118.7(2) . .
C31 C32 C33 120.1(3) . .
C31 C32 H32 119.9 . .
C33 C32 H32 119.9 . .
C34 C33 C32 120.2(3) . .
C34 C33 H33 119.9 . .
C32 C33 H33 119.9 . .
C33 C34 C35 119.6(3) . .
C33 C34 H34 120.2 . .
C35 C34 H34 120.2 . .
C36 C35 C34 121.0(3) . .
C36 C35 H35 119.5 . .
C34 C35 H35 119.5 . .
C35 C36 C31 119.6(3) . .
C35 C36 H36 120.2 . .
C31 C36 H36 120.2 . .
N41 C41 C42 178.7(4) . .
C41 C42 H42A 109.5 . .
C41 C42 H42B 109.5 . .
H42A C42 H42B 109.5 . .
C41 C42 H42C 109.5 . .
H42A C42 H42C 109.5 . .
H42B C42 H42C 109.5 . .

loop_
_geom_bond_atom_site_label_1
_geom_bond_atom_site_label_2
_geom_bond_distance
_geom_bond_site_symmetry_2
Au P1 2.2560(7) .
Au S1 2.3099(7) .
Fe C11 2.037(2) 2_757
Fe C11 2.037(2) .
Fe C15 2.041(3) 2_757
Fe C15 2.041(3) .
Fe C12 2.047(2) 2_757
Fe C12 2.047(2) .
Fe C14 2.050(3) 2_757
Fe C14 2.050(3) .
Fe C13 2.060(2) 2_757
Fe C13 2.060(2) .
Cl1 C5 1.743(3) .
S1 C1 1.755(3) .
P1 C11 1.796(3) .
P1 C21 1.810(2) .
P1 C31 1.817(3) .
O1 C1 1.364(3) .
O1 C8 1.468(3) .
N1 C1 1.265(3) .
N1 C2 1.411(3) .
C2 C3 1.388(4) .
C2 C7 1.388(4) .
C3 C4 1.392(4) .
C3 H3 0.9500 .
C4 C5 1.374(4) .
C4 H4 0.9500 .
C5 C6 1.386(4) .
C6 C7 1.385(4) .
C6 H6 0.9500 .
C7 H7 0.9500 .
C8 C9 1.506(4) .
C8 C10 1.511(4) .
C8 H8 1.0000 .
C9 H9A 0.9800 .
C9 H9B 0.9800 .
C9 H9C 0.9800 .
C10 H3A 0.9800 .
C10 H3B 0.9800 .
C10 H3C 0.9800 .
C11 C15 1.430(3) .
C11 C12 1.434(3) .
C12 C13 1.419(4) .
C12 H12 1.0000 .
C13 C14 1.420(4) .
C13 H13 1.0000 .
C14 C15 1.421(4) .
C14 H14 1.0000 .
C15 H15 1.0000 .
C21 C22 1.391(4) .
C21 C26 1.394(4) .
C22 C23 1.389(3) .
C22 H22 0.9500 .
C23 C24 1.384(4) .
C23 H23 0.9500 .
C24 C25 1.388(4) .
C24 H24 0.9500 .
C25 C26 1.392(3) .
C25 H25 0.9500 .
C26 H26 0.9500 .
C31 C32 1.392(4) .
C31 C36 1.397(3) .
C32 C33 1.393(4) .
C32 H32 0.9500 .
C33 C34 1.381(4) .
C33 H33 0.9500 .
C34 C35 1.385(4) .
C34 H34 0.9500 .
C35 C36 1.383(4) .
C35 H35 0.9500 .
C36 H36 0.9500 .
N41 C41 1.127(4) .
C41 C42 1.473(5) .
C42 H42A 0.9800 .
C42 H42B 0.9800 .
C42 H42C 0.9800 .

loop_
_geom_torsion_atom_site_label_1
_geom_torsion_atom_site_label_2
_geom_torsion_atom_site_label_3
_geom_torsion_atom_site_label_4
_geom_torsion
_geom_torsion_site_symmetry_1
_geom_torsion_site_symmetry_2
_geom_torsion_site_symmetry_3
_geom_torsion_site_symmetry_4
C2 N1 C1 O1 -177.5(2) . . . .
C2 N1 C1 S1 3.6(4) . . . .
C8 O1 C1 N1 -4.9(4) . . . .
C8 O1 C1 S1 174.16(18) . . . .
Au S1 C1 N1 178.0(2) . . . .
Au S1 C1 O1 -1.0(2) . . . .
C1 N1 C2 C3 78.5(4) . . . .
C1 N1 C2 C7 -110.9(3) . . . .
C7 C2 C3 C4 0.1(4) . . . .
N1 C2 C3 C4 170.6(2) . . . .
C2 C3 C4 C5 0.0(4) . . . .
C3 C4 C5 C6 0.1(4) . . . .
C3 C4 C5 Cl1 -179.4(2) . . . .
C4 C5 C6 C7 -0.2(4) . . . .
Cl1 C5 C6 C7 179.3(2) . . . .
C5 C6 C7 C2 0.2(4) . . . .
C3 C2 C7 C6 -0.2(4) . . . .
N1 C2 C7 C6 -171.0(3) . . . .
C1 O1 C8 C9 -80.4(3) . . . .
C1 O1 C8 C10 156.7(2) . . . .
C21 P1 C11 C15 32.2(3) . . . .
C31 P1 C11 C15 -80.1(2) . . . .
Au P1 C11 C15 155.5(2) . . . .
C21 P1 C11 C12 -152.4(2) . . . .
C31 P1 C11 C12 95.2(2) . . . .
Au P1 C11 C12 -29.1(2) . . . .
C21 P1 C11 Fe -61.69(19) . . . .
C31 P1 C11 Fe -174.06(15) . . . .
Au P1 C11 Fe 61.61(17) . . . .
C15 C11 C12 C13 0.4(3) . . . .
P1 C11 C12 C13 -175.79(19) . . . .
Fe C11 C12 C13 59.91(18) . . . .
C15 C11 C12 Fe -59.54(17) . . . .
P1 C11 C12 Fe 124.3(2) . . . .
C11 C12 C13 C14 -0.6(3) . . . .
Fe C12 C13 C14 58.54(18) . . . .
C11 C12 C13 Fe -59.14(17) . . . .
C12 C13 C14 C15 0.6(3) . . . .
Fe C13 C14 C15 59.06(18) . . . .
C12 C13 C14 Fe -58.45(18) . . . .
C13 C14 C15 C11 -0.4(3) . . . .
Fe C14 C15 C11 59.20(17) . . . .
C13 C14 C15 Fe -59.58(18) . . . .
C12 C11 C15 C14 0.0(3) . . . .
P1 C11 C15 C14 175.95(19) . . . .
Fe C11 C15 C14 -59.65(18) . . . .
C12 C11 C15 Fe 59.66(17) . . . .
P1 C11 C15 Fe -124.4(2) . . . .
C11 P1 C21 C22 105.2(2) . . . .
C31 P1 C21 C22 -143.64(19) . . . .
Au P1 C21 C22 -23.5(2) . . . .
C11 P1 C21 C26 -73.1(2) . . . .
C31 P1 C21 C26 38.1(2) . . . .
Au P1 C21 C26 158.23(18) . . . .
C26 C21 C22 C23 2.4(4) . . . .
P1 C21 C22 C23 -175.9(2) . . . .
C21 C22 C23 C24 -0.9(4) . . . .
C22 C23 C24 C25 -0.8(4) . . . .
C23 C24 C25 C26 1.0(4) . . . .
C24 C25 C26 C21 0.5(4) . . . .
C22 C21 C26 C25 -2.2(4) . . . .
P1 C21 C26 C25 176.04(19) . . . .
C11 P1 C31 C32 -9.2(2) . . . .
C21 P1 C31 C32 -121.4(2) . . . .
Au P1 C31 C32 119.52(19) . . . .
C11 P1 C31 C36 175.84(19) . . . .
C21 P1 C31 C36 63.6(2) . . . .
Au P1 C31 C36 -55.4(2) . . . .
C36 C31 C32 C33 0.6(4) . . . .
P1 C31 C32 C33 -174.3(2) . . . .
C31 C32 C33 C34 -0.9(4) . . . .
C32 C33 C34 C35 0.3(4) . . . .
C33 C34 C35 C36 0.6(4) . . . .
C34 C35 C36 C31 -1.0(4) . . . .
C32 C31 C36 C35 0.4(4) . . . .
P1 C31 C36 C35 175.4(2) . . . .
